data_4326011
loop_
_publ_author_name
'Craig B. Pamplin'
'Steven J. Rettig'
'Brian O. Patrick'
'Brian R. James'

_publ_section_title
;
 Reactions of the Bis(dialkylphosphino)methane Complexes
 Pd2X2(\m-R2PCH2PR2)2 (X = halogen, R = Me or Et) with H2S, S8, COS, and
 CS2; Detection of Reaction Intermediates
;
_journal_name_full 'Inorganic Chemistry'
_journal_page_first 8094
_journal_page_last 8105
_journal_paper_doi 10.1021/ic200503d
_journal_volume 50
_journal_year 2011
_chemical_formula_sum 'C10 H28 Br2 P4 Pd2 S'
_chemical_formula_weight 676.88
_chemical_name_systematic
;
 ?
;
_space_group_IT_number 4
_symmetry_cell_setting monoclinic
_symmetry_space_group_name_Hall 'P 2yb'
_symmetry_space_group_name_H-M 'P 1 21 1'
_atom_sites_solution_hydrogens geom
_atom_sites_solution_primary direct
_atom_sites_solution_secondary difmap
_audit_creation_method SHELXL-97
_cell_angle_alpha 90.00
_cell_angle_beta 93.9050(10)
_cell_angle_gamma 90.00
_cell_formula_units_Z 2
_cell_length_a 8.2224(10)
_cell_length_b 8.3638(14)
_cell_length_c 15.8628(4)
_cell_measurement_reflns_used 8377
_cell_measurement_temperature 180(2)
_cell_measurement_theta_max 30.02
_cell_measurement_theta_min 2.48
_cell_volume 1088.4(2)
_computing_structure_refinement 'SHELXL-97 (Sheldrick, 2008)'
_diffrn_ambient_temperature 180(2)
_diffrn_measured_fraction_theta_full 0.980
_diffrn_measured_fraction_theta_max 0.859
_diffrn_measurement_device_type 'Rigaku/ADSC CCD'
_diffrn_measurement_method 'area detector'
_diffrn_radiation_monochromator graphite
_diffrn_radiation_source 'fine-focus sealed tube'
_diffrn_radiation_type MoK\a
_diffrn_radiation_wavelength 0.71069
_diffrn_reflns_av_R_equivalents 0.0421
_diffrn_reflns_av_sigmaI/netI 0.0789
_diffrn_reflns_limit_h_max 10
_diffrn_reflns_limit_h_min -11
_diffrn_reflns_limit_k_max 9
_diffrn_reflns_limit_k_min -11
_diffrn_reflns_limit_l_max 22
_diffrn_reflns_limit_l_min -17
_diffrn_reflns_number 9314
_diffrn_reflns_theta_full 25.00
_diffrn_reflns_theta_max 30.02
_diffrn_reflns_theta_min 2.48
_exptl_absorpt_coefficient_mu 5.701
_exptl_absorpt_correction_T_max 0.181
_exptl_absorpt_correction_T_min 0.103
_exptl_absorpt_correction_type multi-scan
_exptl_crystal_colour red
_exptl_crystal_density_diffrn 2.065
_exptl_crystal_description block
_exptl_crystal_F_000 652
_exptl_crystal_size_max 0.50
_exptl_crystal_size_mid 0.40
_exptl_crystal_size_min 0.30
_refine_diff_density_max 0.881
_refine_diff_density_min -1.773
_refine_diff_density_rms 0.210
_refine_ls_abs_structure_details 'Flack H D (1983), Acta Cryst. A39, 876-881'
_refine_ls_abs_structure_Flack 0.111(10)
_refine_ls_extinction_method none
_refine_ls_goodness_of_fit_ref 1.152
_refine_ls_hydrogen_treatment constr
_refine_ls_matrix_type full
_refine_ls_number_parameters 181
_refine_ls_number_reflns 4613
_refine_ls_number_restraints 1
_refine_ls_restrained_S_all 1.151
_refine_ls_R_factor_all 0.0368
_refine_ls_R_factor_gt 0.0364
_refine_ls_shift/su_max 0.000
_refine_ls_shift/su_mean 0.000
_refine_ls_structure_factor_coef Fsqd
_refine_ls_weighting_details 'calc w=1/[\s^2^(Fo^2^)+(0.0000P)^2^+1.0732P] where P=(Fo^2^+2Fc^2^)/3'
_refine_ls_weighting_scheme calc
_refine_ls_wR_factor_gt 0.0903
_refine_ls_wR_factor_ref 0.0906
_reflns_number_gt 4575
_reflns_number_total 4613
_reflns_threshold_expression >2\s(I)
_cod_data_source_file ic200503d_si_001_1.cif
_cod_data_source_block 2b
_cod_original_sg_symbol_H-M 'P 21'
_cod_database_code 4326011

loop_
_symmetry_equiv_pos_as_xyz
'x, y, z'
'-x, y+1/2, -z'

loop_
_atom_site_label
_atom_site_type_symbol
_atom_site_fract_x
_atom_site_fract_y
_atom_site_fract_z
_atom_site_U_iso_or_equiv
_atom_site_adp_type
_atom_site_occupancy
_atom_site_symmetry_multiplicity
_atom_site_calc_flag
_atom_site_refinement_flags
Pd1 Pd 0.21173(5) 0.43686(5) 0.17764(2) 0.01007(10) Uani 1 1 d .
Pd2 Pd 0.43251(4) 0.58013(5) 0.32240(2) 0.01035(10) Uani 1 1 d .
Br1 Br 0.28032(8) 0.20985(8) 0.08437(4) 0.02218(14) Uani 1 1 d .
Br2 Br 0.70114(7) 0.48612(10) 0.38397(5) 0.03028(18) Uani 1 1 d .
S1 S 0.17817(16) 0.65296(18) 0.26490(10) 0.0145(3) Uani 1 1 d .
P1 P 0.25244(19) 0.63887(18) 0.08434(9) 0.0140(3) Uani 1 1 d .
P2 P 0.55969(17) 0.66841(18) 0.20450(9) 0.0129(3) Uani 1 1 d .
P3 P 0.17447(19) 0.25471(18) 0.28506(10) 0.0144(3) Uani 1 1 d .
P4 P 0.28061(18) 0.4863(2) 0.42744(9) 0.0173(3) Uani 1 1 d .
C1 C 0.4284(7) 0.7612(8) 0.1201(4) 0.0181(12) Uani 1 1 d .
H1A H 0.3889 0.8651 0.1405 0.022 Uiso 1 1 calc R
H1B H 0.4941 0.7828 0.0714 0.022 Uiso 1 1 calc R
C2 C 0.0879(8) 0.7823(9) 0.0654(4) 0.0266(14) Uani 1 1 d .
H2A H 0.0608 0.8296 0.1192 0.040 Uiso 1 1 calc R
H2B H -0.0082 0.7279 0.0391 0.040 Uiso 1 1 calc R
H2C H 0.1224 0.8668 0.0277 0.040 Uiso 1 1 calc R
C3 C 0.2938(10) 0.5814(9) -0.0218(4) 0.0323(16) Uani 1 1 d .
H3A H 0.2208 0.4940 -0.0407 0.048 Uiso 1 1 calc R
H3B H 0.4073 0.5457 -0.0226 0.048 Uiso 1 1 calc R
H3C H 0.2760 0.6732 -0.0597 0.048 Uiso 1 1 calc R
C4 C 0.6660(9) 0.5126(9) 0.1503(4) 0.0266(14) Uani 1 1 d .
H4A H 0.7194 0.5593 0.1027 0.040 Uiso 1 1 calc R
H4B H 0.5878 0.4311 0.1293 0.040 Uiso 1 1 calc R
H4C H 0.7483 0.4633 0.1897 0.040 Uiso 1 1 calc R
C5 C 0.7143(8) 0.8201(9) 0.2275(5) 0.0281(15) Uani 1 1 d .
H5A H 0.8018 0.7757 0.2656 0.042 Uiso 1 1 calc R
H5B H 0.6654 0.9120 0.2546 0.042 Uiso 1 1 calc R
H5C H 0.7593 0.8545 0.1748 0.042 Uiso 1 1 calc R
C6 C 0.1289(7) 0.3376(8) 0.3871(4) 0.0218(13) Uani 1 1 d .
H6A H 0.1245 0.2495 0.4286 0.026 Uiso 1 1 calc R
H6B H 0.0200 0.3887 0.3817 0.026 Uiso 1 1 calc R
C7 C 0.3477(10) 0.1214(10) 0.3085(5) 0.0343(17) Uani 1 1 d .
H7A H 0.4411 0.1836 0.3321 0.051 Uiso 1 1 calc R
H7B H 0.3765 0.0685 0.2565 0.051 Uiso 1 1 calc R
H7C H 0.3185 0.0406 0.3496 0.051 Uiso 1 1 calc R
C8 C 0.0049(10) 0.1171(9) 0.2644(5) 0.0347(17) Uani 1 1 d .
H8A H 0.0193 0.0586 0.2119 0.052 Uiso 1 1 calc R
H8B H -0.0975 0.1774 0.2588 0.052 Uiso 1 1 calc R
H8C H 0.0015 0.0413 0.3113 0.052 Uiso 1 1 calc R
C9 C 0.1565(10) 0.6281(11) 0.4820(5) 0.038(2) Uani 1 1 d .
H9A H 0.0921 0.5706 0.5220 0.058 Uiso 1 1 calc R
H9B H 0.0831 0.6842 0.4407 0.058 Uiso 1 1 calc R
H9C H 0.2275 0.7057 0.5127 0.058 Uiso 1 1 calc R
C10 C 0.3910(10) 0.3828(12) 0.5148(4) 0.039(2) Uani 1 1 d .
H10A H 0.4555 0.4602 0.5493 0.059 Uiso 1 1 calc R
H10B H 0.4637 0.3028 0.4924 0.059 Uiso 1 1 calc R
H10C H 0.3132 0.3298 0.5497 0.059 Uiso 1 1 calc R

loop_
_atom_site_aniso_label
_atom_site_aniso_U_11
_atom_site_aniso_U_22
_atom_site_aniso_U_33
_atom_site_aniso_U_23
_atom_site_aniso_U_13
_atom_site_aniso_U_12
Pd1 0.00858(18) 0.00544(19) 0.01593(18) -0.00285(13) -0.00110(15) -0.00163(15)
Pd2 0.00499(17) 0.0099(2) 0.01616(18) -0.00188(13) 0.00070(14) -0.00137(14)
Br1 0.0314(3) 0.0117(3) 0.0231(3) -0.0076(2) -0.0006(3) 0.0026(3)
Br2 0.0109(3) 0.0396(4) 0.0399(4) 0.0152(3) -0.0022(3) 0.0053(3)
S1 0.0075(6) 0.0115(7) 0.0243(7) -0.0059(5) -0.0014(5) 0.0017(5)
P1 0.0148(7) 0.0088(7) 0.0182(7) -0.0009(5) -0.0014(6) -0.0020(5)
P2 0.0073(6) 0.0107(7) 0.0208(7) 0.0015(5) 0.0020(5) -0.0017(5)
P3 0.0147(7) 0.0081(7) 0.0199(7) -0.0012(5) -0.0014(6) -0.0056(5)
P4 0.0135(6) 0.0228(8) 0.0160(6) -0.0052(5) 0.0041(6) -0.0044(6)
C1 0.019(3) 0.017(3) 0.018(3) 0.003(2) -0.001(2) -0.005(2)
C2 0.019(3) 0.022(4) 0.037(4) 0.008(3) -0.017(3) -0.002(3)
C3 0.054(5) 0.018(3) 0.025(3) -0.007(3) 0.001(3) -0.010(3)
C4 0.027(3) 0.022(3) 0.031(3) 0.003(3) 0.008(3) 0.011(3)
C5 0.019(3) 0.029(4) 0.036(4) 0.007(3) -0.001(3) -0.011(3)
C6 0.017(3) 0.022(3) 0.028(3) 0.002(2) 0.013(3) -0.014(3)
C7 0.042(4) 0.027(4) 0.034(4) 0.002(3) -0.002(3) 0.010(3)
C8 0.037(4) 0.021(4) 0.045(4) 0.000(3) -0.002(3) -0.019(3)
C9 0.034(4) 0.043(5) 0.039(4) -0.023(3) 0.015(4) 0.000(3)
C10 0.035(4) 0.068(6) 0.015(3) 0.009(3) 0.000(3) -0.023(4)

loop_
_atom_type_symbol
_atom_type_description
_atom_type_scat_dispersion_real
_atom_type_scat_dispersion_imag
_atom_type_scat_source
C C 0.0033 0.0016 'International Tables Vol C Tables 4.2.6.8 and 6.1.1.4'
H H 0.0000 0.0000 'International Tables Vol C Tables 4.2.6.8 and 6.1.1.4'
Br Br -0.2901 2.4595 'International Tables Vol C Tables 4.2.6.8 and 6.1.1.4'
P P 0.1023 0.0942 'International Tables Vol C Tables 4.2.6.8 and 6.1.1.4'
Pd Pd -0.9988 1.0072 'International Tables Vol C Tables 4.2.6.8 and 6.1.1.4'
S S 0.1246 0.1234 'International Tables Vol C Tables 4.2.6.8 and 6.1.1.4'

loop_
_geom_angle_atom_site_label_1
_geom_angle_atom_site_label_2
_geom_angle_atom_site_label_3
_geom_angle
P1 Pd1 S1 80.68(6)
P1 Pd1 P3 173.12(5)
S1 Pd1 P3 92.67(6)
P1 Pd1 Br1 97.45(4)
S1 Pd1 Br1 173.78(4)
P3 Pd1 Br1 88.99(4)
P1 Pd1 Pd2 95.19(4)
S1 Pd1 Pd2 48.23(4)
P3 Pd1 Pd2 78.94(4)
Br1 Pd1 Pd2 126.45(2)
P4 Pd2 S1 81.57(6)
P4 Pd2 P2 173.05(6)
S1 Pd2 P2 92.49(5)
P4 Pd2 Br2 96.89(5)
S1 Pd2 Br2 176.83(5)
P2 Pd2 Br2 88.87(4)
P4 Pd2 Pd1 94.96(4)
S1 Pd2 Pd1 48.20(4)
P2 Pd2 Pd1 78.33(4)
Br2 Pd2 Pd1 129.46(3)
Pd1 S1 Pd2 83.57(5)
C3 P1 C2 102.0(4)
C3 P1 C1 104.0(3)
C2 P1 C1 104.2(3)
C3 P1 Pd1 116.9(3)
C2 P1 Pd1 117.0(2)
C1 P1 Pd1 111.1(2)
C5 P2 C4 104.1(3)
C5 P2 C1 102.8(3)
C4 P2 C1 103.7(3)
C5 P2 Pd2 114.0(2)
C4 P2 Pd2 114.2(2)
C1 P2 Pd2 116.6(2)
C8 P3 C6 101.5(3)
C8 P3 C7 103.2(4)
C6 P3 C7 104.8(3)
C8 P3 Pd1 114.9(3)
C6 P3 Pd1 116.6(2)
C7 P3 Pd1 114.2(3)
C9 P4 C10 102.4(4)
C9 P4 C6 102.5(3)
C10 P4 C6 103.5(4)
C9 P4 Pd2 118.3(3)
C10 P4 Pd2 116.6(2)
C6 P4 Pd2 111.6(2)
P1 C1 P2 113.8(3)
P1 C1 H1A 108.8
P2 C1 H1A 108.8
P1 C1 H1B 108.8
P2 C1 H1B 108.8
H1A C1 H1B 107.7
P1 C2 H2A 109.5
P1 C2 H2B 109.5
H2A C2 H2B 109.5
P1 C2 H2C 109.5
H2A C2 H2C 109.5
H2B C2 H2C 109.5
P1 C3 H3A 109.5
P1 C3 H3B 109.5
H3A C3 H3B 109.5
P1 C3 H3C 109.5
H3A C3 H3C 109.5
H3B C3 H3C 109.5
P2 C4 H4A 109.5
P2 C4 H4B 109.5
H4A C4 H4B 109.5
P2 C4 H4C 109.5
H4A C4 H4C 109.5
H4B C4 H4C 109.5
P2 C5 H5A 109.5
P2 C5 H5B 109.5
H5A C5 H5B 109.5
P2 C5 H5C 109.5
H5A C5 H5C 109.5
H5B C5 H5C 109.5
P3 C6 P4 112.9(3)
P3 C6 H6A 109.0
P4 C6 H6A 109.0
P3 C6 H6B 109.0
P4 C6 H6B 109.0
H6A C6 H6B 107.8
P3 C7 H7A 109.5
P3 C7 H7B 109.5
H7A C7 H7B 109.5
P3 C7 H7C 109.5
H7A C7 H7C 109.5
H7B C7 H7C 109.5
P3 C8 H8A 109.5
P3 C8 H8B 109.5
H8A C8 H8B 109.5
P3 C8 H8C 109.5
H8A C8 H8C 109.5
H8B C8 H8C 109.5
P4 C9 H9A 109.5
P4 C9 H9B 109.5
H9A C9 H9B 109.5
P4 C9 H9C 109.5
H9A C9 H9C 109.5
H9B C9 H9C 109.5
P4 C10 H10A 109.5
P4 C10 H10B 109.5
H10A C10 H10B 109.5
P4 C10 H10C 109.5
H10A C10 H10C 109.5
H10B C10 H10C 109.5

loop_
_geom_bond_atom_site_label_1
_geom_bond_atom_site_label_2
_geom_bond_distance
Pd1 P1 2.2857(15)
Pd1 S1 2.3046(15)
Pd1 P3 2.3216(16)
Pd1 Br1 2.4951(7)
Pd1 Pd2 3.0719(5)
Pd2 P4 2.2883(16)
Pd2 S1 2.3057(14)
Pd2 P2 2.3243(15)
Pd2 Br2 2.4813(7)
P1 C3 1.805(6)
P1 C2 1.818(7)
P1 C1 1.830(6)
P2 C5 1.816(7)
P2 C4 1.818(7)
P2 C1 1.834(6)
P3 C8 1.821(7)
P3 C6 1.824(7)
P3 C7 1.827(8)
P4 C9 1.822(7)
P4 C10 1.823(8)
P4 C6 1.844(6)
C1 H1A 0.9900
C1 H1B 0.9900
C2 H2A 0.9800
C2 H2B 0.9800
C2 H2C 0.9800
C3 H3A 0.9800
C3 H3B 0.9800
C3 H3C 0.9800
C4 H4A 0.9800
C4 H4B 0.9800
C4 H4C 0.9800
C5 H5A 0.9800
C5 H5B 0.9800
C5 H5C 0.9800
C6 H6A 0.9900
C6 H6B 0.9900
C7 H7A 0.9800
C7 H7B 0.9800
C7 H7C 0.9800
C8 H8A 0.9800
C8 H8B 0.9800
C8 H8C 0.9800
C9 H9A 0.9800
C9 H9B 0.9800
C9 H9C 0.9800
C10 H10A 0.9800
C10 H10B 0.9800
C10 H10C 0.9800

loop_
_geom_torsion_atom_site_label_1
_geom_torsion_atom_site_label_2
_geom_torsion_atom_site_label_3
_geom_torsion_atom_site_label_4
_geom_torsion
P1 Pd1 Pd2 P4 146.62(6)
S1 Pd1 Pd2 P4 74.04(7)
P3 Pd1 Pd2 P4 -29.75(6)
Br1 Pd1 Pd2 P4 -110.15(5)
P1 Pd1 Pd2 S1 72.58(7)
P3 Pd1 Pd2 S1 -103.78(7)
Br1 Pd1 Pd2 S1 175.82(6)
P1 Pd1 Pd2 P2 -31.54(5)
S1 Pd1 Pd2 P2 -104.13(6)
P3 Pd1 Pd2 P2 152.09(6)
Br1 Pd1 Pd2 P2 71.69(5)
P1 Pd1 Pd2 Br2 -110.24(5)
S1 Pd1 Pd2 Br2 177.18(6)
P3 Pd1 Pd2 Br2 73.40(5)
Br1 Pd1 Pd2 Br2 -7.00(4)
P1 Pd1 S1 Pd2 -105.64(6)
P3 Pd1 S1 Pd2 72.59(5)
Br1 Pd1 S1 Pd2 -32.8(4)
P4 Pd2 S1 Pd1 -104.46(6)
P2 Pd2 S1 Pd1 71.92(5)
Br2 Pd2 S1 Pd1 -43.3(8)
S1 Pd1 P1 C3 -179.5(3)
P3 Pd1 P1 C3 165.6(5)
Br1 Pd1 P1 C3 6.5(3)
Pd2 Pd1 P1 C3 134.3(3)
S1 Pd1 P1 C2 -58.2(3)
P3 Pd1 P1 C2 -73.1(6)
Br1 Pd1 P1 C2 127.8(3)
Pd2 Pd1 P1 C2 -104.4(3)
S1 Pd1 P1 C1 61.3(2)
P3 Pd1 P1 C1 46.4(6)
Br1 Pd1 P1 C1 -112.7(2)
Pd2 Pd1 P1 C1 15.2(2)
P4 Pd2 P2 C5 152.9(5)
S1 Pd2 P2 C5 121.8(3)
Br2 Pd2 P2 C5 -61.0(3)
Pd1 Pd2 P2 C5 168.2(3)
P4 Pd2 P2 C4 -87.6(6)
S1 Pd2 P2 C4 -118.7(3)
Br2 Pd2 P2 C4 58.5(3)
Pd1 Pd2 P2 C4 -72.3(3)
P4 Pd2 P2 C1 33.3(6)
S1 Pd2 P2 C1 2.3(2)
Br2 Pd2 P2 C1 179.4(2)
Pd1 Pd2 P2 C1 48.6(2)
P1 Pd1 P3 C8 135.4(5)
S1 Pd1 P3 C8 120.7(3)
Br1 Pd1 P3 C8 -65.3(3)
Pd2 Pd1 P3 C8 167.2(3)
P1 Pd1 P3 C6 16.9(6)
S1 Pd1 P3 C6 2.2(2)
Br1 Pd1 P3 C6 176.2(2)
Pd2 Pd1 P3 C6 48.7(2)
P1 Pd1 P3 C7 -105.7(6)
S1 Pd1 P3 C7 -120.4(3)
Br1 Pd1 P3 C7 53.6(3)
Pd2 Pd1 P3 C7 -73.9(3)
S1 Pd2 P4 C9 -59.9(3)
P2 Pd2 P4 C9 -91.3(6)
Br2 Pd2 P4 C9 122.9(3)
Pd1 Pd2 P4 C9 -106.3(3)
S1 Pd2 P4 C10 177.3(3)
P2 Pd2 P4 C10 145.9(6)
Br2 Pd2 P4 C10 0.1(3)
Pd1 Pd2 P4 C10 130.9(3)
S1 Pd2 P4 C6 58.6(2)
P2 Pd2 P4 C6 27.2(6)
Br2 Pd2 P4 C6 -118.6(2)
Pd1 Pd2 P4 C6 12.2(2)
C3 P1 C1 P2 -111.9(4)
C2 P1 C1 P2 141.6(4)
Pd1 P1 C1 P2 14.7(4)
C5 P2 C1 P1 -178.0(4)
C4 P2 C1 P1 73.9(4)
Pd2 P2 C1 P1 -52.5(4)
C8 P3 C6 P4 -179.7(4)
C7 P3 C6 P4 73.1(5)
Pd1 P3 C6 P4 -54.2(4)
C9 P4 C6 P3 145.5(4)
C10 P4 C6 P3 -108.3(4)
Pd2 P4 C6 P3 17.9(4)
